data_7700515
loop_
_publ_author_name
'Wolf, Silke'
'Feldmann, Claus'

_publ_section_title
;
 Ionic-liquid-based synthesis of tellurium-rhenium carbonyls with specific
 reaction control.
;
_journal_issue 41
_journal_name_full 'Dalton transactions (Cambridge, England : 2003)'
_journal_page_first 15521
_journal_page_last 15528
_journal_paper_doi 10.1039/c9dt01897b
_journal_volume 48
_journal_year 2019
_chemical_formula_sum 'C26 H15 N2 O18 Re5 Te6'
_chemical_formula_weight 2340.00
_space_group_crystal_system triclinic
_space_group_IT_number 2
_space_group_name_Hall '-P 1'
_space_group_name_H-M_alt 'P -1'
_symmetry_space_group_name_Hall '-P 1'
_symmetry_space_group_name_H-M 'P -1'
_atom_sites_solution_hydrogens geom
_audit_creation_method SHELXL-2013
_audit_update_record
;
2019-06-28 deposited with the CCDC.    2019-07-10 downloaded from the CCDC.
;
_cell_angle_alpha 74.76(3)
_cell_angle_beta 73.29(3)
_cell_angle_gamma 64.64(3)
_cell_formula_units_Z 2
_cell_length_a 11.521(2)
_cell_length_b 11.930(2)
_cell_length_c 19.255(4)
_cell_measurement_reflns_used 28526
_cell_measurement_temperature 200(2)
_cell_measurement_theta_max 58.84
_cell_measurement_theta_min 3.83
_cell_volume 2260.5(10)
_computing_cell_refinement
;
X-Area Recipe 1.33.0.0 (STOE, 2015)
PLATON (A.L.Spek, 2009)
;
_computing_data_collection 'X-Area 1.31.127.0 (STOE, 2016)'
_computing_data_reduction
;
X-Area Integrate 1.71.0.0 (STOE, 2016)
X-Area LANA 1.70.0.0 (STOE, 2017)
PLATON (A.L.Spek, 2009)
;
_computing_molecular_graphics 'Diamond 4'
_computing_publication_material
;
STOE & Cie GmbH, X-Area, software package for collecting single-crystal or
multi-domain crystal data on STOE area-detector diffractometers, for image 
processing, for the correction and scaling of reflection intensities and 
for outlier rejection, version 1.77, Darmstadt 2016
MS Word (Microsoft)
Diamond 4
;
_computing_structure_refinement 'SHELXL-2013 (Sheldrick, 2013)'
_computing_structure_solution 'SHELXS-2013 (Sheldrick, 2013)'
_diffrn_ambient_temperature 200(2)
_diffrn_detector_area_resol_mean 'image plate'
_diffrn_measured_fraction_theta_full 0.998
_diffrn_measured_fraction_theta_max 0.988
_diffrn_measurement_device_type graphite
_diffrn_measurement_method 'STOE IPDS II'
_diffrn_radiation_type MoK\a
_diffrn_radiation_wavelength 0.71073
_diffrn_reflns_av_R_equivalents 0.1066
_diffrn_reflns_av_unetI/netI 0.1582
_diffrn_reflns_Laue_measured_fraction_full 0.998
_diffrn_reflns_Laue_measured_fraction_max 0.988
_diffrn_reflns_limit_h_max 15
_diffrn_reflns_limit_h_min -15
_diffrn_reflns_limit_k_max 16
_diffrn_reflns_limit_k_min -16
_diffrn_reflns_limit_l_max 26
_diffrn_reflns_limit_l_min -26
_diffrn_reflns_number 42749
_diffrn_reflns_point_group_measured_fraction_full 0.998
_diffrn_reflns_point_group_measured_fraction_max 0.988
_diffrn_reflns_theta_full 25.242
_diffrn_reflns_theta_max 29.301
_diffrn_reflns_theta_min 1.914
_diffrn_source 'fine-focus sealed tube'
_exptl_absorpt_coefficient_mu 17.199
_exptl_absorpt_correction_T_max 0.5061
_exptl_absorpt_correction_T_min 0.3032
_exptl_absorpt_correction_type numerical
_exptl_absorpt_process_details
'(X-RED, Data Reduction Program, Version 1.14, Stoe & Cie GmbH, Darmstadt 1999.; X-SHAPE, Crystal Optimisation for Numerical Absorption Correction, Version 1.06, Stoe & Cie GmbH, Darmstadt 1999.)'
_exptl_crystal_colour orange
_exptl_crystal_density_diffrn 3.438
_exptl_crystal_density_method 'not measured'
_exptl_crystal_description prism
_exptl_crystal_F_000 2032
_exptl_crystal_size_max 0.165
_exptl_crystal_size_mid 0.030
_exptl_crystal_size_min 0.015
_refine_diff_density_max 1.568
_refine_diff_density_min -2.304
_refine_diff_density_rms 0.289
_refine_ls_extinction_method none
_refine_ls_goodness_of_fit_ref 0.731
_refine_ls_hydrogen_treatment constr
_refine_ls_matrix_type full
_refine_ls_number_parameters 515
_refine_ls_number_reflns 12235
_refine_ls_number_restraints 0
_refine_ls_restrained_S_all 0.731
_refine_ls_R_factor_all 0.1170
_refine_ls_R_factor_gt 0.0382
_refine_ls_shift/su_max 0.001
_refine_ls_shift/su_mean 0.000
_refine_ls_structure_factor_coef Fsqd
_refine_ls_weighting_details
;
 w=1/[\s^2^(Fo^2^)+(0.0135P)^2^]
 where P=(Fo^2^+2Fc^2^)/3
;
_refine_ls_weighting_scheme calc
_refine_ls_wR_factor_gt 0.0552
_refine_ls_wR_factor_ref 0.0678
_reflns_Friedel_coverage 0.000
_reflns_number_gt 5755
_reflns_number_total 12235
_reflns_threshold_expression 'I > 2\s(I)'
_cod_data_source_file c9dt01897b2.cif
_cod_data_source_block '[BMIm][(Te2)3CRe(CO)3)2Re((CO)4)3]'
_cod_depositor_comments 'Adding full bibliography for 7700512--7700515.cif.'
_cod_database_code 7700515
_shelx_space_group_comment
;
The symmetry employed for this shelxl refinement is uniquely defined
by the following loop, which should always be used as a source of
symmetry information in preference to the above space-group names.
They are only intended as comments.
;
_shelxl_version_number 2013-2

loop_
_space_group_symop_operation_xyz
'x, y, z'
'-x, -y, -z'

loop_
_atom_site_label
_atom_site_type_symbol
_atom_site_fract_x
_atom_site_fract_y
_atom_site_fract_z
_atom_site_U_iso_or_equiv
_atom_site_adp_type
_atom_site_occupancy
_atom_site_site_symmetry_order
_atom_site_calc_flag
_atom_site_refinement_flags_posn
_atom_site_refinement_flags_adp
Re1 Re 0.90075(5) 0.29298(5) 0.13720(3) 0.02671(11) Uani 1 1 d . .
Re2 Re 0.46947(5) 0.49719(5) 0.33181(3) 0.02846(12) Uani 1 1 d . .
Re3 Re 0.87963(5) 0.25390(6) 0.38717(3) 0.03219(13) Uani 1 1 d . .
Re4 Re 0.52271(5) 0.21157(5) 0.19164(3) 0.03132(12) Uani 1 1 d . .
Re5 Re 0.64711(6) 0.72352(5) 0.12993(3) 0.03131(12) Uani 1 1 d . .
Te1 Te 0.56847(8) 0.24699(8) 0.31711(5) 0.02950(18) Uani 1 1 d . .
Te2 Te 0.84038(8) 0.16982(8) 0.27749(4) 0.02798(18) Uani 1 1 d . .
Te3 Te 0.49299(8) 0.58011(8) 0.18213(4) 0.02868(18) Uani 1 1 d . .
Te4 Te 0.65078(8) 0.37211(8) 0.11174(4) 0.02865(18) Uani 1 1 d . .
Te5 Te 0.84626(8) 0.51263(8) 0.18683(4) 0.02751(18) Uani 1 1 d . .
Te6 Te 0.71245(8) 0.49246(8) 0.33290(4) 0.02815(18) Uani 1 1 d . .
O1 O 0.9703(11) 0.0493(10) 0.0812(6) 0.050(3) Uani 1 1 d . .
O2 O 0.9789(11) 0.4007(10) -0.0238(6) 0.050(3) Uani 1 1 d . .
O3 O 1.1860(10) 0.1969(11) 0.1556(6) 0.053(3) Uani 1 1 d . .
O4 O 0.1997(10) 0.4969(11) 0.3397(6) 0.054(3) Uani 1 1 d . .
O5 O 0.4234(13) 0.4209(12) 0.4993(6) 0.061(3) Uani 1 1 d . .
O6 O 0.3369(11) 0.7717(11) 0.3531(6) 0.056(3) Uani 1 1 d . .
O7 O 1.0763(12) -0.0140(12) 0.4215(6) 0.067(4) Uani 1 1 d . .
O8 O 1.1146(11) 0.3234(11) 0.2924(7) 0.058(3) Uani 1 1 d . .
O9 O 0.9004(14) 0.3511(15) 0.5133(7) 0.086(5) Uani 1 1 d . .
O10 O 0.6613(12) 0.1700(12) 0.4971(6) 0.060(3) Uani 1 1 d . .
O11 O 0.7738(11) -0.0336(10) 0.1989(6) 0.052(3) Uani 1 1 d . .
O12 O 0.5215(14) 0.1509(13) 0.0463(8) 0.089(5) Uani 1 1 d . .
O13 O 0.2658(10) 0.4480(10) 0.1731(6) 0.046(3) Uani 1 1 d . .
O14 O 0.3526(11) 0.0648(10) 0.2866(8) 0.070(4) Uani 1 1 d . .
O15 O 0.7264(11) 0.6289(10) -0.0207(5) 0.052(3) Uani 1 1 d . .
O16 O 0.8218(13) 0.8747(12) 0.0554(7) 0.068(3) Uani 1 1 d . .
O17 O 0.4011(13) 0.9442(12) 0.0894(7) 0.069(4) Uani 1 1 d . .
O18 O 0.5890(11) 0.8229(10) 0.2747(6) 0.051(3) Uani 1 1 d . .
C1 C 0.9442(13) 0.1390(14) 0.1035(6) 0.037(3) Uani 1 1 d . .
C2 C 0.9479(13) 0.3647(12) 0.0373(7) 0.031(3) Uani 1 1 d . .
C3 C 1.0811(15) 0.2310(14) 0.1497(8) 0.041(3) Uani 1 1 d . .
C4 C 0.3017(14) 0.4961(13) 0.3370(8) 0.038(3) Uani 1 1 d . .
C5 C 0.4440(14) 0.4462(13) 0.4378(8) 0.034(3) Uani 1 1 d . .
C6 C 0.3920(13) 0.6694(14) 0.3441(7) 0.035(3) Uani 1 1 d . .
C7 C 1.0019(16) 0.0906(15) 0.4095(7) 0.044(4) Uani 1 1 d . .
C8 C 1.0241(15) 0.3004(14) 0.3250(8) 0.041(3) Uani 1 1 d . .
C9 C 0.8930(14) 0.3155(15) 0.4655(9) 0.046(4) Uani 1 1 d . .
C10 C 0.7361(15) 0.2053(14) 0.4551(7) 0.042(4) Uani 1 1 d . .
C11 C 0.6837(17) 0.0600(15) 0.1960(7) 0.043(4) Uani 1 1 d . .
C12 C 0.5186(15) 0.1762(13) 0.1035(9) 0.046(4) Uani 1 1 d . .
C13 C 0.3611(16) 0.3630(15) 0.1822(8) 0.042(4) Uani 1 1 d . .
C14 C 0.4201(16) 0.1181(15) 0.2511(10) 0.057(5) Uani 1 1 d . .
C15 C 0.6941(15) 0.6617(14) 0.0350(9) 0.044(4) Uani 1 1 d . .
C16 C 0.7567(16) 0.8170(15) 0.0866(8) 0.048(4) Uani 1 1 d . .
C17 C 0.5014(18) 0.8579(17) 0.1020(8) 0.050(4) Uani 1 1 d . .
C18 C 0.6107(15) 0.7835(13) 0.2207(8) 0.040(3) Uani 1 1 d . .
N1 N -0.1122(15) 0.2287(13) 0.8330(10) 0.063(4) Uani 1 1 d . .
N2 N -0.0057(16) 0.2482(15) 0.7178(12) 0.074(5) Uani 1 1 d . .
C19 C -0.166(2) 0.244(2) 0.9104(13) 0.106(9) Uani 1 1 d . .
H19A H -0.2605 0.2942 0.9169 0.158 Uiso 1 1 calc R U
H19B H -0.1225 0.2858 0.9251 0.158 Uiso 1 1 calc R U
H19C H -0.1514 0.1607 0.9410 0.158 Uiso 1 1 calc R U
C20 C -0.032(2) 0.2724(17) 0.7869(15) 0.072(6) Uani 1 1 d . .
H20 H 0.0074 0.3180 0.7997 0.087 Uiso 1 1 calc R U
C21 C -0.0773(16) 0.1802(17) 0.7245(11) 0.058(5) Uani 1 1 d . .
H21 H -0.0784 0.1457 0.6856 0.069 Uiso 1 1 calc R U
C22 C -0.1486(17) 0.1671(15) 0.7947(11) 0.056(4) Uani 1 1 d . .
H22 H -0.2086 0.1259 0.8131 0.067 Uiso 1 1 calc R U
C23 C 0.083(2) 0.2833(19) 0.6552(15) 0.087(7) Uani 1 1 d . .
H23A H 0.1341 0.3164 0.6714 0.104 Uiso 1 1 calc R U
H23B H 0.0313 0.3512 0.6207 0.104 Uiso 1 1 calc R U
C24 C 0.173(3) 0.177(2) 0.6169(12) 0.096(8) Uani 1 1 d . .
H24A H 0.2265 0.1094 0.6505 0.115 Uiso 1 1 calc R U
H24B H 0.1219 0.1422 0.6010 0.115 Uiso 1 1 calc R U
C25 C 0.256(4) 0.218(4) 0.5543(15) 0.152(14) Uani 1 1 d . .
H25A H 0.2113 0.3104 0.5403 0.182 Uiso 1 1 calc R U
H25B H 0.3373 0.2036 0.5691 0.182 Uiso 1 1 calc R U
C26 C 0.288(5) 0.166(5) 0.497(2) 0.27(3) Uani 1 1 d . .
H26A H 0.3446 0.2015 0.4575 0.404 Uiso 1 1 calc R U
H26B H 0.2081 0.1831 0.4801 0.404 Uiso 1 1 calc R U
H26C H 0.3340 0.0756 0.5092 0.404 Uiso 1 1 calc R U

loop_
_atom_site_aniso_label
_atom_site_aniso_U_11
_atom_site_aniso_U_22
_atom_site_aniso_U_33
_atom_site_aniso_U_23
_atom_site_aniso_U_13
_atom_site_aniso_U_12
Re1 0.0263(3) 0.0271(3) 0.0248(3) -0.0071(2) -0.0008(2) -0.0094(2)
Re2 0.0255(3) 0.0321(3) 0.0278(3) -0.0105(2) 0.0002(2) -0.0112(2)
Re3 0.0308(3) 0.0398(3) 0.0258(3) -0.0052(2) -0.0075(2) -0.0122(3)
Re4 0.0298(3) 0.0285(3) 0.0402(3) -0.0082(2) -0.0104(2) -0.0115(2)
Re5 0.0349(3) 0.0251(3) 0.0313(3) -0.0050(2) -0.0029(2) -0.0111(2)
Te1 0.0293(4) 0.0312(5) 0.0285(4) -0.0047(3) -0.0023(4) -0.0143(4)
Te2 0.0286(4) 0.0274(4) 0.0268(4) -0.0038(3) -0.0050(3) -0.0103(4)
Te3 0.0275(4) 0.0275(4) 0.0306(4) -0.0067(3) -0.0055(4) -0.0091(4)
Te4 0.0299(4) 0.0294(5) 0.0276(4) -0.0075(3) -0.0060(4) -0.0103(4)
Te5 0.0283(4) 0.0284(5) 0.0266(4) -0.0068(3) -0.0011(3) -0.0129(4)
Te6 0.0294(4) 0.0331(5) 0.0243(4) -0.0082(3) -0.0023(3) -0.0141(4)
O1 0.062(7) 0.032(6) 0.053(7) -0.021(5) 0.007(5) -0.018(5)
O2 0.056(7) 0.047(7) 0.042(6) -0.012(5) 0.007(5) -0.022(6)
O3 0.030(6) 0.065(8) 0.063(7) -0.014(6) -0.010(5) -0.015(6)
O4 0.039(6) 0.064(8) 0.065(7) -0.017(6) -0.007(5) -0.026(6)
O5 0.086(9) 0.076(9) 0.031(6) -0.016(6) 0.005(6) -0.046(8)
O6 0.051(7) 0.048(7) 0.065(8) -0.032(6) -0.001(6) -0.008(6)
O7 0.059(8) 0.064(9) 0.043(6) 0.002(6) -0.010(6) 0.002(7)
O8 0.045(7) 0.073(9) 0.065(7) -0.020(6) 0.002(6) -0.033(7)
O9 0.090(10) 0.138(13) 0.059(8) -0.057(9) -0.023(7) -0.041(10)
O10 0.056(7) 0.087(9) 0.039(6) -0.005(6) 0.005(5) -0.040(7)
O11 0.047(7) 0.034(6) 0.077(8) -0.014(6) -0.018(6) -0.011(5)
O12 0.100(11) 0.083(10) 0.096(11) -0.037(8) -0.070(9) -0.001(8)
O13 0.026(5) 0.048(7) 0.061(7) -0.003(5) -0.014(5) -0.010(5)
O14 0.046(7) 0.036(7) 0.120(11) 0.024(7) -0.020(7) -0.026(6)
O15 0.069(8) 0.062(7) 0.017(5) -0.003(5) -0.006(5) -0.020(6)
O16 0.072(9) 0.061(8) 0.071(8) -0.015(7) 0.009(7) -0.038(7)
O17 0.067(8) 0.051(8) 0.079(9) -0.017(7) -0.030(7) -0.001(7)
O18 0.074(8) 0.047(7) 0.039(6) -0.014(5) -0.004(5) -0.030(6)
C1 0.034(7) 0.050(9) 0.014(6) -0.010(6) 0.010(5) -0.013(7)
C2 0.034(7) 0.036(8) 0.023(6) -0.008(5) -0.002(6) -0.013(6)
C3 0.034(8) 0.032(8) 0.046(9) -0.017(6) 0.002(7) -0.003(7)
C4 0.042(9) 0.038(8) 0.036(8) -0.013(6) 0.004(6) -0.019(7)
C5 0.040(8) 0.037(8) 0.034(7) -0.016(6) 0.002(6) -0.022(7)
C6 0.027(7) 0.040(8) 0.030(7) -0.018(6) 0.006(6) -0.006(6)
C7 0.051(10) 0.044(10) 0.025(7) 0.000(6) -0.004(7) -0.015(8)
C8 0.041(9) 0.040(9) 0.043(8) -0.020(7) -0.014(7) -0.005(7)
C9 0.034(8) 0.054(10) 0.049(9) -0.009(8) 0.000(7) -0.021(8)
C10 0.043(9) 0.048(9) 0.022(7) -0.004(6) -0.010(6) -0.003(7)
C11 0.075(12) 0.048(10) 0.029(7) 0.002(6) -0.023(8) -0.041(9)
C12 0.046(9) 0.026(8) 0.058(10) -0.002(7) -0.031(8) 0.004(7)
C13 0.057(10) 0.046(9) 0.043(8) 0.006(7) -0.015(7) -0.043(9)
C14 0.045(10) 0.040(10) 0.086(13) 0.012(9) -0.033(9) -0.016(8)
C15 0.039(8) 0.039(9) 0.054(10) 0.004(7) -0.015(8) -0.018(7)
C16 0.053(10) 0.041(9) 0.034(8) 0.005(7) -0.006(7) -0.012(8)
C17 0.069(12) 0.064(12) 0.027(7) -0.008(7) -0.004(7) -0.038(10)
C18 0.052(9) 0.033(8) 0.034(8) -0.001(6) -0.008(7) -0.018(7)
N1 0.057(10) 0.044(9) 0.094(12) -0.028(8) -0.044(9) 0.003(8)
N2 0.052(10) 0.051(10) 0.127(16) -0.023(10) -0.035(11) -0.011(8)
C19 0.11(2) 0.091(18) 0.093(18) -0.036(14) -0.053(16) 0.015(15)
C20 0.053(12) 0.038(11) 0.13(2) -0.002(12) -0.039(13) -0.011(9)
C21 0.039(9) 0.059(12) 0.080(13) -0.010(10) -0.021(9) -0.018(9)
C22 0.055(11) 0.039(9) 0.079(13) -0.009(9) -0.029(10) -0.013(8)
C23 0.070(14) 0.044(12) 0.15(2) -0.001(13) -0.039(15) -0.024(11)
C24 0.15(2) 0.091(18) 0.080(15) 0.031(13) -0.042(16) -0.085(18)
C25 0.21(4) 0.23(4) 0.065(17) -0.05(2) 0.05(2) -0.16(3)
C26 0.29(6) 0.42(8) 0.17(4) -0.11(5) 0.14(4) -0.29(6)

loop_
_atom_type_symbol
_atom_type_description
_atom_type_scat_dispersion_real
_atom_type_scat_dispersion_imag
_atom_type_scat_source
C C 0.0033 0.0016 'International Tables Vol C Tables 4.2.6.8 and 6.1.1.4'
H H 0.0000 0.0000 'International Tables Vol C Tables 4.2.6.8 and 6.1.1.4'
N N 0.0061 0.0033 'International Tables Vol C Tables 4.2.6.8 and 6.1.1.4'
O O 0.0106 0.0060 'International Tables Vol C Tables 4.2.6.8 and 6.1.1.4'
Re Re -1.0185 7.2310 'International Tables Vol C Tables 4.2.6.8 and 6.1.1.4'
Te Te -0.5308 1.6751 'International Tables Vol C Tables 4.2.6.8 and 6.1.1.4'

loop_
_geom_angle_atom_site_label_1
_geom_angle_atom_site_label_2
_geom_angle_atom_site_label_3
_geom_angle
C2 Re1 C1 88.3(5)
C2 Re1 C3 90.9(6)
C1 Re1 C3 88.3(6)
C2 Re1 Te2 175.1(4)
C1 Re1 Te2 86.8(4)
C3 Re1 Te2 88.4(4)
C2 Re1 Te4 87.0(4)
C1 Re1 Te4 88.4(4)
C3 Re1 Te4 176.1(4)
Te2 Re1 Te4 93.42(4)
C2 Re1 Te5 91.8(4)
C1 Re1 Te5 178.1(4)
C3 Re1 Te5 89.7(4)
Te2 Re1 Te5 93.02(4)
Te4 Re1 Te5 93.55(4)
C6 Re2 C4 91.2(6)
C6 Re2 C5 90.2(6)
C4 Re2 C5 88.2(6)
C6 Re2 Te1 176.9(4)
C4 Re2 Te1 85.8(4)
C5 Re2 Te1 88.7(4)
C6 Re2 Te3 87.5(4)
C4 Re2 Te3 90.0(4)
C5 Re2 Te3 177.0(4)
Te1 Re2 Te3 93.54(4)
C6 Re2 Te6 89.3(4)
C4 Re2 Te6 176.7(4)
C5 Re2 Te6 88.5(4)
Te1 Re2 Te6 93.61(4)
Te3 Re2 Te6 93.34(4)
C7 Re3 C9 94.9(7)
C7 Re3 C8 88.6(6)
C9 Re3 C8 88.8(6)
C7 Re3 C10 90.3(6)
C9 Re3 C10 88.5(6)
C8 Re3 C10 177.0(5)
C7 Re3 Te2 87.4(5)
C9 Re3 Te2 175.8(4)
C8 Re3 Te2 94.8(4)
C10 Re3 Te2 87.9(4)
C7 Re3 Te6 171.8(4)
C9 Re3 Te6 91.7(5)
C8 Re3 Te6 86.7(4)
C10 Re3 Te6 94.7(4)
Te2 Re3 Te6 86.30(4)
C12 Re4 C14 94.0(8)
C12 Re4 C11 88.0(6)
C14 Re4 C11 90.6(6)
C12 Re4 C13 89.1(6)
C14 Re4 C13 90.0(6)
C11 Re4 C13 177.1(6)
C12 Re4 Te1 171.6(5)
C14 Re4 Te1 90.2(5)
C11 Re4 Te1 84.7(4)
C13 Re4 Te1 98.2(4)
C12 Re4 Te4 89.5(5)
C14 Re4 Te4 173.4(6)
C11 Re4 Te4 95.1(4)
C13 Re4 Te4 84.5(4)
Te1 Re4 Te4 87.00(4)
C17 Re5 C16 91.9(7)
C17 Re5 C18 90.6(6)
C16 Re5 C18 88.7(6)
C17 Re5 C15 91.1(6)
C16 Re5 C15 88.8(6)
C18 Re5 C15 177.0(6)
C17 Re5 Te3 88.2(5)
C16 Re5 Te3 175.2(5)
C18 Re5 Te3 96.1(4)
C15 Re5 Te3 86.4(4)
C17 Re5 Te5 173.1(5)
C16 Re5 Te5 93.9(5)
C18 Re5 Te5 86.0(4)
C15 Re5 Te5 92.6(4)
Te3 Re5 Te5 86.25(3)
Re2 Te1 Re4 112.86(4)
Re2 Te1 Te2 106.95(5)
Re4 Te1 Te2 98.67(5)
Re1 Te2 Re3 114.27(4)
Re1 Te2 Te1 107.81(5)
Re3 Te2 Te1 98.47(4)
Re2 Te3 Re5 112.24(4)
Re2 Te3 Te4 107.68(5)
Re5 Te3 Te4 100.24(4)
Re1 Te4 Re4 112.99(4)
Re1 Te4 Te3 107.07(4)
Re4 Te4 Te3 98.27(4)
Re1 Te5 Te6 107.24(5)
Re1 Te5 Re5 114.08(4)
Te6 Te5 Re5 97.45(5)
Re2 Te6 Re3 112.22(4)
Re2 Te6 Te5 107.07(4)
Re3 Te6 Te5 99.28(5)
O1 C1 Re1 177.8(12)
O2 C2 Re1 175.8(12)
O3 C3 Re1 178.5(15)
O4 C4 Re2 179.2(14)
O5 C5 Re2 176.7(14)
O6 C6 Re2 175.0(12)
O7 C7 Re3 176.6(14)
O8 C8 Re3 174.9(13)
O9 C9 Re3 178.9(15)
O10 C10 Re3 174.4(13)
O11 C11 Re4 175.7(12)
O12 C12 Re4 177.2(14)
O13 C13 Re4 175.4(13)
O14 C14 Re4 177.2(14)
O15 C15 Re5 176.2(13)
O16 C16 Re5 175.3(14)
O17 C17 Re5 174.8(14)
O18 C18 Re5 178.1(12)
C20 N1 C22 106.9(18)
C20 N1 C19 128(2)
C22 N1 C19 124.7(19)
C21 N2 C20 103.2(19)
C21 N2 C23 130(2)
C20 N2 C23 126.8(18)
N1 C20 N2 114.4(19)
N2 C21 C22 111.4(18)
C21 C22 N1 104.1(16)
N2 C23 C24 112.0(17)
C25 C24 C23 109(2)
C26 C25 C24 116(3)

loop_
_geom_bond_atom_site_label_1
_geom_bond_atom_site_label_2
_geom_bond_distance
Re1 C2 1.912(13)
Re1 C1 1.923(15)
Re1 C3 1.949(15)
Re1 Te2 2.7655(13)
Re1 Te4 2.7687(12)
Re1 Te5 2.7815(12)
Re2 C6 1.907(14)
Re2 C4 1.912(15)
Re2 C5 1.943(14)
Re2 Te1 2.7627(13)
Re2 Te3 2.7640(12)
Re2 Te6 2.7817(11)
Re3 C7 1.877(16)
Re3 C9 1.911(16)
Re3 C8 1.951(17)
Re3 C10 1.990(16)
Re3 Te2 2.7788(11)
Re3 Te6 2.7928(16)
Re4 C12 1.872(16)
Re4 C14 1.906(17)
Re4 C11 1.963(18)
Re4 C13 1.976(17)
Re4 Te1 2.7846(11)
Re4 Te4 2.7889(13)
Re5 C17 1.855(19)
Re5 C16 1.909(17)
Re5 C18 1.929(15)
Re5 C15 1.993(17)
Re5 Te3 2.7861(13)
Re5 Te5 2.8011(16)
Te1 Te2 2.7871(14)
Te3 Te4 2.7905(16)
Te5 Te6 2.7953(14)
O1 C1 1.145(16)
O2 C2 1.150(15)
O3 C3 1.129(16)
O4 C4 1.157(16)
O5 C5 1.124(16)
O6 C6 1.144(16)
O7 C7 1.179(17)
O8 C8 1.155(17)
O9 C9 1.148(18)
O10 C10 1.142(17)
O11 C11 1.155(18)
O12 C12 1.204(18)
O13 C13 1.152(17)
O14 C14 1.169(18)
O15 C15 1.144(18)
O16 C16 1.167(18)
O17 C17 1.21(2)
O18 C18 1.171(16)
N1 C20 1.27(2)
N1 C22 1.41(2)
N1 C19 1.47(3)
N2 C21 1.35(2)
N2 C20 1.36(3)
N2 C23 1.43(3)
C21 C22 1.37(2)
C23 C24 1.47(3)
C24 C25 1.43(3)
C25 C26 1.30(4)
